data_2102171
loop_
_publ_author_name
'Chisholm, Greig'
'Kennedy, Alan R.'
'Wilson, Sharon'
'Teat, Simon J.'

_publ_contact_author
;
Alan Kennedy
Dept. of P & A Chemistry
University of Strathclyde
295 Cathedral St
Glasgow
G1 1XL
;
_publ_section_title
;
 Comparison of the structural motifs of acetoacetanilides and related
 azo pigments
;
_journal_issue 6
_journal_name_full 'Acta Crystallographica Section B'
_journal_page_first 1046
_journal_page_last 1053
_journal_paper_doi 10.1107/S0108768100010946
_journal_volume 56
_journal_year 2000
_chemical_formula_sum 'C17 H16 N4 O4'
_chemical_formula_weight 340.34
_chemical_name_systematic
; 
 ? 
;
_space_group_IT_number 14
_symmetry_cell_setting monoclinic
_symmetry_space_group_name_Hall '-P 2yn'
_symmetry_space_group_name_H-M 'P 1 21/n 1'
_atom_sites_solution_hydrogens geom
_atom_sites_solution_primary direct
_atom_sites_solution_secondary difmap
_audit_creation_method SHELXL-97
_cell_angle_alpha 90.00
_cell_angle_beta 99.967(10)
_cell_angle_gamma 90.00
_cell_formula_units_Z 4
_cell_length_a 14.111(6)
_cell_length_b 7.567(3)
_cell_length_c 15.338(6)
_cell_measurement_reflns_used 5749
_cell_measurement_temperature 150(2)
_cell_measurement_theta_max 23
_cell_measurement_theta_min 2.5
_cell_volume 1613.0(11)
_computing_cell_refinement 'local program'
_computing_data_collection 'SMART  (Siemens, 1995)'
_computing_data_reduction 'SAINT  (Siemens, 1995)'
_computing_molecular_graphics 'ORTEP II'
_computing_publication_material 'SHELXL-97 (Sheldrick, 1997)'
_computing_structure_refinement 'SHELXL-97 (Sheldrick, 1997)'
_computing_structure_solution 'SHELXS (Sheldrick, 1990)'
_diffrn_ambient_temperature 150(2)
_diffrn_measured_fraction_theta_full 0.911
_diffrn_measured_fraction_theta_max 0.911
_diffrn_measurement_device_type 'Bruker SMART CCD'
_diffrn_measurement_method '\w rotation with narrow frames'
_diffrn_radiation_monochromator Si111
_diffrn_radiation_source 'Station 9.8, Daresbury SRS'
_diffrn_radiation_type synchrotron
_diffrn_radiation_wavelength 0.6891
_diffrn_reflns_av_R_equivalents 0.0689
_diffrn_reflns_av_sigmaI/netI 0.0970
_diffrn_reflns_limit_h_max 15
_diffrn_reflns_limit_h_min -16
_diffrn_reflns_limit_k_max 8
_diffrn_reflns_limit_k_min -8
_diffrn_reflns_limit_l_max 17
_diffrn_reflns_limit_l_min -11
_diffrn_reflns_number 5749
_diffrn_reflns_theta_full 23.00
_diffrn_reflns_theta_max 23.00
_diffrn_reflns_theta_min 2.92
_diffrn_standards_decay_% 70
_diffrn_standards_number 0
_exptl_absorpt_coefficient_mu 0.103
_exptl_absorpt_correction_T_max 0.9985
_exptl_absorpt_correction_T_min 0.9798
_exptl_absorpt_correction_type empirical
_exptl_absorpt_process_details 'SADABS - see comment below'
_exptl_crystal_colour 'light yellow'
_exptl_crystal_density_diffrn 1.401
_exptl_crystal_density_method 'not measured'
_exptl_crystal_description plate
_exptl_crystal_F_000 712
_exptl_crystal_size_max 0.200
_exptl_crystal_size_mid 0.040
_exptl_crystal_size_min 0.015
_refine_diff_density_max 0.342
_refine_diff_density_min -0.279
_refine_diff_density_rms 0.064
_refine_ls_extinction_coef 0.068(9)
_refine_ls_extinction_expression Fc^*^=kFc[1+0.001xFc^2^\l^3^/sin(2\q)]^-1/4^
_refine_ls_extinction_method SHELXL
_refine_ls_goodness_of_fit_ref 0.998
_refine_ls_hydrogen_treatment riding
_refine_ls_matrix_type full
_refine_ls_number_parameters 231
_refine_ls_number_reflns 2445
_refine_ls_number_restraints 0
_refine_ls_restrained_S_all 0.998
_refine_ls_R_factor_all 0.1045
_refine_ls_R_factor_gt 0.0659
_refine_ls_shift/su_max 0.001
_refine_ls_shift/su_mean 0.000
_refine_ls_structure_factor_coef Fsqd
_refine_ls_weighting_details 'w=1/[\s^2^(Fo^2^)+(0.0959P)^2^] where P=(Fo^2^+2Fc^2^)/3'
_refine_ls_weighting_scheme calc
_refine_ls_wR_factor_gt 0.1554
_refine_ls_wR_factor_ref 0.1663
_reflns_number_gt 1600
_reflns_number_total 2445
_reflns_threshold_expression >2sigma(I)
_cod_data_source_file bm0031.cif
_cod_data_source_block 9
_cod_depositor_comments
;
The following automatic conversions were performed:

'_refine_ls_weighting_scheme' value 'calc
w=1/[\s^2^(Fo^2^)+(0.0959P)^2^] where P=(Fo^2^+2Fc^2^)/3' was changed
to 'calc'. New tag '_refine_ls_weighting_details' was created. The
value of the new tag was set to 'w=1/[\s^2^(Fo^2^)+(0.0959P)^2^]
where P=(Fo^2^+2Fc^2^)/3'.

Automatic conversion script
Id: cif_fix_values 3143 2015-03-26 13:38:13Z robertas 
;
_cod_original_sg_symbol_Hall '-P 2yac'
_cod_original_sg_symbol_H-M 'P 21/n'
_cod_database_code 2102171
_cod_database_fobs_code 2102171

loop_
_symmetry_equiv_pos_as_xyz
'x, y, z'
'-x+1/2, y+1/2, -z+1/2'
'-x, -y, -z'
'x-1/2, -y-1/2, z-1/2'

loop_
_atom_site_label
_atom_site_type_symbol
_atom_site_fract_x
_atom_site_fract_y
_atom_site_fract_z
_atom_site_U_iso_or_equiv
_atom_site_adp_type
_atom_site_occupancy
_atom_site_calc_flag
_atom_site_refinement_flags
O1 O 0.09586(16) 0.7620(3) 0.03614(13) 0.0300(7) Uani 1 d .
O2 O -0.19376(18) 0.7401(4) -0.09218(16) 0.0421(8) Uani 1 d .
O3 O -0.0133(2) 0.2248(5) 0.51310(17) 0.0615(10) Uani 1 d .
O4 O 0.1373(2) 0.2916(4) 0.54092(16) 0.0449(8) Uani 1 d .
N1 N -0.0122(2) 0.8410(4) -0.08688(16) 0.0239(7) Uani 1 d .
H1 H -0.0738 0.8375 -0.1097 0.053(13) Uiso 1 calc R
N2 N -0.05818(19) 0.5990(4) 0.10490(16) 0.0239(7) Uani 1 d .
N3 N 0.02814(19) 0.5886(4) 0.15595(16) 0.0250(7) Uani 1 d .
H3 H 0.0797 0.6305 0.1381 0.049(12) Uiso 1 calc R
N4 N 0.0589(2) 0.2875(4) 0.49128(18) 0.0328(8) Uani 1 d .
C1 C 0.0467(3) 0.9254(5) -0.1393(2) 0.0256(8) Uani 1 d .
C2 C 0.0012(3) 1.0040(5) -0.2186(2) 0.0277(9) Uani 1 d .
C3 C 0.0559(3) 1.0795(5) -0.2731(2) 0.0340(10) Uani 1 d .
H3A H 0.0246 1.1319 -0.3267 0.041 Uiso 1 calc R
C4 C 0.1564(3) 1.0833(6) -0.2534(2) 0.0386(10) Uani 1 d .
H4 H 0.1928 1.1396 -0.2921 0.046 Uiso 1 calc R
C5 C 0.2016(3) 1.0031(5) -0.1764(2) 0.0386(10) Uani 1 d .
H5 H 0.2698 1.0011 -0.1626 0.046 Uiso 1 calc R
C6 C 0.1477(2) 0.9256(5) -0.1193(2) 0.0285(9) Uani 1 d .
H6 H 0.1794 0.8720 -0.0662 0.034 Uiso 1 calc R
C7 C 0.0118(2) 0.7648(5) -0.0071(2) 0.0241(8) Uani 1 d .
C8 C -0.0685(2) 0.6790(5) 0.0285(2) 0.0239(8) Uani 1 d .
C9 C -0.1710(2) 0.6745(5) -0.0188(2) 0.0287(9) Uani 1 d .
C10 C -0.2453(3) 0.5892(6) 0.0259(3) 0.0409(11) Uani 1 d .
H10A H -0.3093 0.6084 -0.0095 0.061 Uiso 1 calc R
H10B H -0.2429 0.6412 0.0847 0.061 Uiso 1 calc R
H10C H -0.2326 0.4620 0.0317 0.061 Uiso 1 calc R
C11 C 0.0339(2) 0.5092(5) 0.2386(2) 0.0247(8) Uani 1 d .
C12 C 0.1231(2) 0.5148(5) 0.2954(2) 0.0295(9) Uani 1 d .
H12 H 0.1771 0.5689 0.2768 0.035 Uiso 1 calc R
C13 C 0.1314(2) 0.4411(5) 0.3782(2) 0.0279(9) Uani 1 d .
H13 H 0.1912 0.4439 0.4177 0.034 Uiso 1 calc R
C14 C 0.0526(2) 0.3634(5) 0.4032(2) 0.0252(8) Uani 1 d .
C15 C -0.0376(2) 0.3564(5) 0.3473(2) 0.0270(9) Uani 1 d .
H15 H -0.0913 0.3015 0.3658 0.032 Uiso 1 calc R
C16 C -0.0448(2) 0.4316(5) 0.2655(2) 0.0259(9) Uani 1 d .
H16 H -0.1049 0.4305 0.2265 0.031 Uiso 1 calc R
C21 C -0.1069(3) 0.9980(6) -0.2422(2) 0.0343(9) Uani 1 d .
H21A H -0.1273 1.0491 -0.3012 0.051 Uiso 1 calc R
H21B H -0.1351 1.0660 -0.1986 0.051 Uiso 1 calc R
H21C H -0.1287 0.8751 -0.2421 0.051 Uiso 1 calc R

loop_
_atom_site_aniso_label
_atom_site_aniso_U_11
_atom_site_aniso_U_22
_atom_site_aniso_U_33
_atom_site_aniso_U_23
_atom_site_aniso_U_13
_atom_site_aniso_U_12
O1 0.0183(14) 0.0419(17) 0.0258(12) 0.0042(11) -0.0068(10) -0.0028(12)
O2 0.0198(14) 0.062(2) 0.0386(15) 0.0197(14) -0.0101(11) 0.0007(13)
O3 0.0374(19) 0.106(3) 0.0379(16) 0.0277(16) -0.0033(13) -0.0211(18)
O4 0.0331(17) 0.064(2) 0.0314(14) 0.0094(13) -0.0130(12) 0.0039(14)
N1 0.0176(16) 0.0249(17) 0.0250(15) 0.0007(12) -0.0083(12) -0.0007(13)
N2 0.0180(16) 0.0260(18) 0.0248(15) 0.0020(13) -0.0046(12) 0.0032(13)
N3 0.0130(15) 0.0336(19) 0.0260(14) 0.0013(13) -0.0035(12) 0.0009(13)
N4 0.029(2) 0.042(2) 0.0243(15) 0.0033(14) -0.0027(14) 0.0053(15)
C1 0.026(2) 0.025(2) 0.0255(17) -0.0035(15) 0.0027(15) -0.0004(16)
C2 0.033(2) 0.026(2) 0.0225(17) -0.0019(15) -0.0001(15) -0.0018(17)
C3 0.045(3) 0.031(2) 0.0257(18) 0.0037(16) 0.0051(17) 0.0052(19)
C4 0.040(2) 0.042(3) 0.038(2) 0.0066(18) 0.0162(18) 0.000(2)
C5 0.030(2) 0.043(3) 0.042(2) 0.0024(19) 0.0041(17) -0.001(2)
C6 0.0194(19) 0.036(2) 0.0287(18) 0.0029(16) -0.0003(15) 0.0017(17)
C7 0.0171(19) 0.028(2) 0.0255(17) -0.0032(15) -0.0019(14) -0.0014(16)
C8 0.0153(18) 0.026(2) 0.0274(18) 0.0007(15) -0.0034(14) 0.0017(15)
C9 0.0128(18) 0.035(2) 0.036(2) 0.0028(17) -0.0022(15) 0.0036(16)
C10 0.017(2) 0.056(3) 0.048(2) 0.012(2) -0.0016(16) 0.0043(19)
C11 0.0225(19) 0.025(2) 0.0244(17) 0.0005(15) -0.0029(14) 0.0047(16)
C12 0.0146(18) 0.041(2) 0.0303(18) 0.0036(17) -0.0024(14) -0.0048(17)
C13 0.0176(18) 0.031(2) 0.0299(19) 0.0027(16) -0.0099(14) 0.0031(16)
C14 0.0212(19) 0.029(2) 0.0218(17) 0.0021(14) -0.0059(14) 0.0064(16)
C15 0.0166(18) 0.032(2) 0.0317(19) 0.0011(16) 0.0018(14) 0.0009(16)
C16 0.0137(18) 0.035(2) 0.0258(18) -0.0014(15) -0.0066(14) 0.0008(16)
C21 0.035(2) 0.040(2) 0.0244(18) 0.0045(16) -0.0071(16) -0.0004(19)

loop_
_atom_type_symbol
_atom_type_description
_atom_type_scat_dispersion_real
_atom_type_scat_dispersion_imag
_atom_type_scat_source
C C 0.0033 0.0016 'International Tables Vol C Tables 4.2.6.8 and 6.1.1.4'
H H 0.0000 0.0000 'International Tables Vol C Tables 4.2.6.8 and 6.1.1.4'
N N 0.0061 0.0033 'International Tables Vol C Tables 4.2.6.8 and 6.1.1.4'
O O 0.0106 0.0060 'International Tables Vol C Tables 4.2.6.8 and 6.1.1.4'

loop_
_geom_angle_atom_site_label_1
_geom_angle_atom_site_label_2
_geom_angle_atom_site_label_3
_geom_angle
C7 N1 C1 129.5(3)
C8 N2 N3 120.3(3)
N2 N3 C11 117.6(3)
O3 N4 O4 122.9(3)
O3 N4 C14 119.2(3)
O4 N4 C14 117.9(3)
C2 C1 N1 117.5(3)
C2 C1 C6 118.8(3)
N1 C1 C6 123.6(3)
C3 C2 C1 119.2(3)
C3 C2 C21 121.6(3)
C1 C2 C21 119.2(3)
C2 C3 C4 122.6(3)
C5 C4 C3 118.4(3)
C4 C5 C6 120.3(4)
C5 C6 C1 120.6(3)
O1 C7 N1 123.7(3)
O1 C7 C8 120.6(3)
N1 C7 C8 115.7(3)
N2 C8 C7 123.9(3)
N2 C8 C9 111.9(3)
C7 C8 C9 124.2(3)
O2 C9 C10 120.3(3)
O2 C9 C8 121.0(3)
C10 C9 C8 118.7(3)
C16 C11 N3 122.2(3)
C16 C11 C12 120.6(3)
N3 C11 C12 117.2(3)
C13 C12 C11 119.1(3)
C14 C13 C12 119.3(3)
C13 C14 C15 122.5(3)
C13 C14 N4 120.4(3)
C15 C14 N4 117.0(3)
C16 C15 C14 117.4(3)
C15 C16 C11 121.1(3)

loop_
_geom_bond_atom_site_label_1
_geom_bond_atom_site_label_2
_geom_bond_distance
O1 C7 1.254(4)
O2 C9 1.221(4)
O3 N4 1.221(4)
O4 N4 1.230(4)
N1 C7 1.342(4)
N1 C1 1.405(5)
N2 C8 1.304(4)
N2 N3 1.331(4)
N3 C11 1.392(4)
N4 C14 1.457(4)
C1 C2 1.405(5)
C1 C6 1.406(5)
C2 C3 1.358(5)
C2 C21 1.507(5)
C3 C4 1.399(6)
C4 C5 1.381(5)
C5 C6 1.385(5)
C7 C8 1.490(5)
C8 C9 1.502(5)
C9 C10 1.496(5)
C11 C16 1.381(5)
C11 C12 1.403(5)
C12 C13 1.373(5)
C13 C14 1.371(5)
C14 C15 1.406(5)
C15 C16 1.366(5)

loop_
_geom_torsion_atom_site_label_1
_geom_torsion_atom_site_label_2
_geom_torsion_atom_site_label_3
_geom_torsion_atom_site_label_4
_geom_torsion
C8 N2 N3 C11 177.0(3)
C7 N1 C1 C2 -176.1(3)
C7 N1 C1 C6 8.0(6)
N1 C1 C2 C3 -176.9(3)
C6 C1 C2 C3 -0.8(5)
N1 C1 C2 C21 1.5(5)
C6 C1 C2 C21 177.6(3)
C1 C2 C3 C4 -0.2(6)
C21 C2 C3 C4 -178.6(4)
C2 C3 C4 C5 1.5(6)
C3 C4 C5 C6 -1.8(6)
C4 C5 C6 C1 0.7(6)
C2 C1 C6 C5 0.6(5)
N1 C1 C6 C5 176.4(3)
C1 N1 C7 O1 2.0(6)
C1 N1 C7 C8 -177.2(3)
N3 N2 C8 C7 -0.8(5)
N3 N2 C8 C9 179.5(3)
O1 C7 C8 N2 0.8(5)
N1 C7 C8 N2 -179.9(3)
O1 C7 C8 C9 -179.5(3)
N1 C7 C8 C9 -0.2(5)
N2 C8 C9 O2 -178.6(3)
C7 C8 C9 O2 1.6(6)
N2 C8 C9 C10 1.9(5)
C7 C8 C9 C10 -177.9(4)
N2 N3 C11 C16 4.6(5)
N2 N3 C11 C12 -173.7(3)
C16 C11 C12 C13 0.4(5)
N3 C11 C12 C13 178.7(3)
C11 C12 C13 C14 0.2(5)
C12 C13 C14 C15 -0.3(6)
C12 C13 C14 N4 -178.7(3)
O3 N4 C14 C13 177.3(4)
O4 N4 C14 C13 -1.8(5)
O3 N4 C14 C15 -1.2(5)
O4 N4 C14 C15 179.7(3)
C13 C14 C15 C16 -0.2(6)
N4 C14 C15 C16 178.2(3)
C14 C15 C16 C11 0.8(6)
N3 C11 C16 C15 -179.2(3)
C12 C11 C16 C15 -0.9(6)

loop_
_cod_related_entry_id
_cod_related_entry_database
_cod_related_entry_code
1 ChemSpider 21188472
